data_2224127
loop_
_publ_author_name
'Zheng, Ai-Hua'
'Huang, Liang-Yong'
'Chen, E.'
'Luo, Hong'

_publ_section_title
;Ethyl
 2-isopropylamino-5-methyl-4-oxo-3-phenyl-3,4-dihydrothieno[2,3-<i>d</i>]pyrimidine-6-carboxylate
;
_journal_coeditor_code BT5115
_journal_issue 12
_journal_name_full 'Acta Crystallographica Section E'
_journal_page_first o2993
_journal_paper_doi 10.1107/S1600536809045449
_journal_volume 65
_journal_year 2009
_chemical_formula_iupac 'C19 H21 N3 O3 S'
_chemical_formula_moiety 'C19 H21 N3 O3 S'
_chemical_formula_sum 'C19 H21 N3 O3 S'
_chemical_formula_weight 371.45
_chemical_name_systematic
;
Ethyl 2-isopropylamino-5-methyl-4-oxo-3-phenyl-3,4-
dihydrothieno[2,3-<i>d</i>]pyrimidine-6-carboxylate
;
_space_group_IT_number 19
_symmetry_cell_setting orthorhombic
_symmetry_space_group_name_Hall 'P 2ac 2ab'
_symmetry_space_group_name_H-M 'P 21 21 21'
_atom_sites_solution_hydrogens geom
_atom_sites_solution_primary direct
_atom_sites_solution_secondary difmap
_audit_creation_method SHELXL-97
_cell_angle_alpha 90.00
_cell_angle_beta 90.00
_cell_angle_gamma 90.00
_cell_formula_units_Z 4
_cell_length_a 8.5995(14)
_cell_length_b 13.673(2)
_cell_length_c 15.912(3)
_cell_measurement_reflns_used 4510
_cell_measurement_temperature 298(2)
_cell_measurement_theta_max 26.47
_cell_measurement_theta_min 2.56
_cell_volume 1870.9(5)
_computing_cell_refinement 'SAINT-Plus (Bruker, 2001)'
_computing_data_collection 'SMART (Bruker, 2001)'
_computing_data_reduction 'SAINT-Plus (Bruker, 2001)'
_computing_molecular_graphics 'PLATON (Spek, 2009)'
_computing_publication_material 'SHELXTL (Sheldrick, 2008)'
_computing_structure_refinement 'SHELXL97 (Sheldrick, 2008)'
_computing_structure_solution 'SHELXS97 (Sheldrick, 2008)'
_diffrn_ambient_temperature 298(2)
_diffrn_measured_fraction_theta_full 0.997
_diffrn_measured_fraction_theta_max 0.997
_diffrn_measurement_device_type 'Bruker SMART 4K CCD area-detector'
_diffrn_measurement_method '\f and \w'
_diffrn_radiation_monochromator graphite
_diffrn_radiation_source 'fine-focus sealed tube'
_diffrn_radiation_type MoK\a
_diffrn_radiation_wavelength 0.71073
_diffrn_reflns_av_R_equivalents 0.0612
_diffrn_reflns_av_sigmaI/netI 0.0483
_diffrn_reflns_limit_h_max 11
_diffrn_reflns_limit_h_min -7
_diffrn_reflns_limit_k_max 17
_diffrn_reflns_limit_k_min -18
_diffrn_reflns_limit_l_max 18
_diffrn_reflns_limit_l_min -21
_diffrn_reflns_number 12706
_diffrn_reflns_theta_full 28.32
_diffrn_reflns_theta_max 28.32
_diffrn_reflns_theta_min 1.96
_exptl_absorpt_coefficient_mu 0.197
_exptl_absorpt_correction_T_max 0.9806
_exptl_absorpt_correction_T_min 0.9434
_exptl_absorpt_correction_type multi-scan
_exptl_absorpt_process_details '(SADABS; Bruker, 2001)'
_exptl_crystal_colour colorless
_exptl_crystal_density_diffrn 1.319
_exptl_crystal_density_method 'not measured'
_exptl_crystal_description block
_exptl_crystal_F_000 784
_exptl_crystal_size_max 0.30
_exptl_crystal_size_mid 0.20
_exptl_crystal_size_min 0.10
_refine_diff_density_max 0.332
_refine_diff_density_min -0.215
_refine_ls_abs_structure_details 'Flack (1983), 1984 Friedel pairs'
_refine_ls_abs_structure_Flack 0.09(8)
_refine_ls_extinction_method none
_refine_ls_goodness_of_fit_ref 1.096
_refine_ls_hydrogen_treatment mixed
_refine_ls_matrix_type full
_refine_ls_number_parameters 271
_refine_ls_number_reflns 4636
_refine_ls_number_restraints 6
_refine_ls_restrained_S_all 1.101
_refine_ls_R_factor_all 0.0558
_refine_ls_R_factor_gt 0.0498
_refine_ls_shift/su_max 0.000
_refine_ls_shift/su_mean 0.000
_refine_ls_structure_factor_coef Fsqd
_refine_ls_weighting_details 'calc w=1/[\s^2^(Fo^2^)+(0.0601P)^2^] where P=(Fo^2^+2Fc^2^)/3'
_refine_ls_weighting_scheme calc
_refine_ls_wR_factor_gt 0.1186
_refine_ls_wR_factor_ref 0.1230
_reflns_number_gt 4149
_reflns_number_total 4636
_reflns_threshold_expression I>2\s(I)
_cod_data_source_file bt5115.cif
_cod_data_source_block I
_cod_depositor_comments
;
The following automatic conversions were performed:
'_symmetry_cell_setting' value 'Orthorhombic' changed to 'orthorhombic'
according to '/home/saulius/struct/CIF-dictionaries/cif_core.dic'
dictionary named 'cif_core.dic' version 2.4.1 from
2010-06-29.

'_exptl_absorpt_correction_type' value 'Multi-scan' changed
to 'multi-scan' according to
'/home/saulius/struct/CIF-dictionaries/cif_core.dic' dictionary named
'cif_core.dic' version 2.4.1 from 2010-06-29.

Automatic conversion script
Id: cif_fix_enum 1527 2010-12-29 10:47:43Z saulius 

The following automatic conversions were performed:

'_symmetry_cell_setting' value 'Orthorhombic' changed to
'orthorhombic' according to
/home/saulius/struct/CIF-dictionaries/cif_core.dic dictionary named
'cif_core.dic' version 2.4.1 from
2010-06-29.

'_exptl_absorpt_correction_type' value 'Multi-scan'
changed to 'multi-scan' according to
/home/saulius/struct/CIF-dictionaries/cif_core.dic dictionary named
'cif_core.dic' version 2.4.1 from 2010-06-29.

Automatic conversion script
Id: cif_fix_values 1715 2011-07-08 13:25:40Z adriana 
;
_cod_original_cell_volume 1871.0(5)
_cod_original_sg_symbol_Hall 'P 2ac 2ab '
_cod_database_code 2224127
_cod_database_fobs_code 2224127

loop_
_symmetry_equiv_pos_as_xyz
'x, y, z'
'-x+1/2, -y, z+1/2'
'-x, y+1/2, -z+1/2'
'x+1/2, -y+1/2, -z'

loop_
_atom_site_type_symbol
_atom_site_label
_atom_site_fract_x
_atom_site_fract_y
_atom_site_fract_z
_atom_site_U_iso_or_equiv
_atom_site_adp_type
_atom_site_calc_flag
_atom_site_refinement_flags
_atom_site_occupancy
_atom_site_disorder_assembly
_atom_site_disorder_group
C C1 0.2137(2) 0.27871(14) 0.47156(12) 0.0406(4) Uani d . 1 . .
C C2 0.2947(3) 0.21627(15) 0.41948(14) 0.0488(5) Uani d . 1 . .
H H2 0.3578 0.1675 0.4417 0.059 Uiso calc R 1 . .
C C3 0.2800(3) 0.22783(18) 0.33286(15) 0.0606(6) Uani d . 1 . .
H H3 0.3351 0.1869 0.2969 0.073 Uiso calc R 1 . .
C C4 0.1855(4) 0.2987(2) 0.30019(16) 0.0694(8) Uani d . 1 . .
H H4 0.1765 0.3056 0.2423 0.083 Uiso calc R 1 . .
C C5 0.1040(4) 0.3595(2) 0.35261(17) 0.0716(8) Uani d . 1 . .
H H5 0.0385 0.4070 0.3303 0.086 Uiso calc R 1 . .
C C6 0.1196(3) 0.35009(17) 0.43916(15) 0.0552(6) Uani d . 1 . .
H H6 0.0663 0.3921 0.4749 0.066 Uiso calc R 1 . .
C C7 0.2851(2) 0.34531(13) 0.61047(13) 0.0395(4) Uani d . 1 . .
C C8 0.2038(2) 0.27158(14) 0.72863(12) 0.0408(4) Uani d . 1 A .
C C9 0.1490(2) 0.18802(14) 0.68884(12) 0.0376(4) Uani d . 1 . .
C C10 0.1562(2) 0.18457(13) 0.59891(13) 0.0391(4) Uani d . 1 . .
C C11 0.4070(3) 0.50790(14) 0.60896(14) 0.0464(5) Uani d . 1 . .
H H11 0.3291 0.5270 0.6508 0.056 Uiso calc R 1 . .
C C12 0.4122(4) 0.5855(2) 0.5416(2) 0.0834(10) Uani d . 1 . .
H H12A 0.4823 0.5656 0.4979 0.125 Uiso calc R 1 . .
H H12B 0.4476 0.6460 0.5655 0.125 Uiso calc R 1 . .
H H12C 0.3101 0.5944 0.5185 0.125 Uiso calc R 1 . .
C C13 0.5612(3) 0.4960(2) 0.6528(2) 0.0693(7) Uani d . 1 . .
H H13A 0.5529 0.4459 0.6948 0.104 Uiso calc R 1 . .
H H13B 0.5899 0.5566 0.6790 0.104 Uiso calc R 1 . .
H H13C 0.6392 0.4779 0.6125 0.104 Uiso calc R 1 . .
C C14 0.0844(2) 0.11758(14) 0.74560(13) 0.0400(4) Uani d . 1 . .
C C15 0.0934(2) 0.14955(14) 0.82673(14) 0.0446(5) Uani d . 1 A .
C C16 0.0151(3) 0.02200(17) 0.71855(17) 0.0597(6) Uani d . 1 . .
H H16A -0.0409 -0.0065 0.7647 0.089 Uiso calc R 1 . .
H H16B 0.0966 -0.0216 0.7012 0.089 Uiso calc R 1 . .
H H16C -0.0547 0.0328 0.6724 0.089 Uiso calc R 1 . .
C C17 0.0542(3) 0.09639(19) 0.90376(15) 0.0544(6) Uani d . 1 . .
C C18' 0.0196(9) 0.1295(7) 1.0546(4) 0.065(2) Uani d PD 0.463(13) A 1
H H18C -0.0535 0.0755 1.0519 0.078 Uiso calc PR 0.463(13) A 1
H H18D -0.0262 0.1809 1.0885 0.078 Uiso calc PR 0.463(13) A 1
C C19' 0.1698(11) 0.0955(10) 1.0941(7) 0.099(4) Uani d PD 0.463(13) A 1
H H19D 0.2073 0.0388 1.0648 0.148 Uiso calc PR 0.463(13) A 1
H H19E 0.1519 0.0792 1.1520 0.148 Uiso calc PR 0.463(13) A 1
H H19F 0.2457 0.1468 1.0907 0.148 Uiso calc PR 0.463(13) A 1
O O3' 0.0508(11) 0.1657(6) 0.9710(4) 0.0593(17) Uani d PD 0.463(13) A 1
C C18 0.0891(12) 0.0864(5) 1.0496(3) 0.070(2) Uani d PD 0.537(13) A 2
H H18A 0.1427 0.0240 1.0484 0.084 Uiso calc PR 0.537(13) A 2
H H18B -0.0205 0.0748 1.0601 0.084 Uiso calc PR 0.537(13) A 2
C C19 0.1567(16) 0.1515(7) 1.1163(5) 0.106(3) Uani d PD 0.537(13) A 2
H H19A 0.2569 0.1746 1.0984 0.160 Uiso calc PR 0.537(13) A 2
H H19B 0.1676 0.1154 1.1676 0.160 Uiso calc PR 0.537(13) A 2
H H19C 0.0889 0.2063 1.1253 0.160 Uiso calc PR 0.537(13) A 2
O O3 0.1105(10) 0.1383(5) 0.9708(3) 0.0599(15) Uani d PD 0.537(13) A 2
N N1 0.22489(19) 0.26857(11) 0.56226(10) 0.0390(4) Uani d . 1 . .
N N2 0.2725(2) 0.34924(12) 0.69284(11) 0.0414(4) Uani d . 1 . .
N N3 0.3553(2) 0.41720(12) 0.56877(12) 0.0464(4) Uani d . 1 . .
H H3A 0.387(3) 0.4055(18) 0.5245(18) 0.056 Uiso d . 1 . .
O O1 0.1063(2) 0.11958(11) 0.55348(10) 0.0530(4) Uani d . 1 . .
O O2 0.0060(2) 0.01385(13) 0.90784(12) 0.0684(5) Uani d . 1 A .
S S1 0.17644(7) 0.26585(4) 0.83568(3) 0.05191(16) Uani d . 1 . .

loop_
_atom_site_aniso_label
_atom_site_aniso_U_11
_atom_site_aniso_U_22
_atom_site_aniso_U_33
_atom_site_aniso_U_12
_atom_site_aniso_U_13
_atom_site_aniso_U_23
C1 0.0506(11) 0.0394(10) 0.0320(9) -0.0100(9) 0.0019(8) -0.0027(8)
C2 0.0563(12) 0.0467(10) 0.0435(11) -0.0021(9) -0.0007(9) -0.0103(9)
C3 0.0789(16) 0.0605(13) 0.0425(12) -0.0130(12) 0.0112(12) -0.0177(12)
C4 0.102(2) 0.0714(17) 0.0345(12) -0.0149(17) -0.0017(13) 0.0018(11)
C5 0.099(2) 0.0705(16) 0.0456(15) 0.0111(15) -0.0045(14) 0.0150(13)
C6 0.0710(15) 0.0511(12) 0.0434(13) 0.0092(11) 0.0073(11) 0.0047(10)
C7 0.0475(11) 0.0334(9) 0.0375(10) -0.0033(8) 0.0027(8) -0.0061(7)
C8 0.0475(11) 0.0422(10) 0.0327(9) -0.0002(9) 0.0015(8) -0.0026(8)
C9 0.0428(10) 0.0340(8) 0.0359(9) -0.0008(8) -0.0028(8) 0.0014(7)
C10 0.0460(10) 0.0325(8) 0.0389(10) 0.0009(8) -0.0033(8) -0.0008(7)
C11 0.0578(13) 0.0343(9) 0.0472(12) -0.0073(9) 0.0111(10) -0.0077(8)
C12 0.122(3) 0.0458(13) 0.082(2) -0.0179(16) 0.0038(19) 0.0125(14)
C13 0.0615(15) 0.0708(16) 0.0756(19) -0.0120(13) -0.0005(14) -0.0171(15)
C14 0.0424(10) 0.0358(9) 0.0418(11) 0.0007(8) 0.0007(8) 0.0052(8)
C15 0.0475(11) 0.0414(10) 0.0449(12) -0.0033(8) -0.0007(9) 0.0060(9)
C16 0.0805(17) 0.0412(12) 0.0573(15) -0.0124(11) 0.0060(13) 0.0022(11)
C17 0.0591(14) 0.0637(14) 0.0403(12) -0.0082(11) -0.0004(10) 0.0081(11)
C18' 0.082(5) 0.059(4) 0.053(4) 0.003(3) 0.020(3) 0.003(3)
C19' 0.099(6) 0.128(10) 0.070(7) 0.009(7) -0.001(5) 0.028(7)
O3' 0.083(5) 0.055(4) 0.040(2) -0.004(3) 0.006(3) 0.007(2)
C18 0.107(6) 0.071(4) 0.032(3) -0.005(4) -0.004(3) 0.013(3)
C19 0.193(10) 0.073(5) 0.054(4) -0.001(5) -0.024(5) 0.003(3)
O3 0.090(4) 0.050(3) 0.0398(19) 0.000(2) -0.002(2) 0.0111(18)
N1 0.0515(9) 0.0339(7) 0.0315(8) -0.0024(7) 0.0007(7) -0.0029(7)
N2 0.0549(10) 0.0348(8) 0.0345(9) -0.0057(7) 0.0030(7) -0.0040(7)
N3 0.0623(11) 0.0403(8) 0.0365(9) -0.0117(8) 0.0130(8) -0.0084(7)
O1 0.0762(11) 0.0409(7) 0.0420(9) -0.0149(7) -0.0053(8) -0.0033(6)
O2 0.0874(13) 0.0600(10) 0.0578(11) -0.0188(10) 0.0060(10) 0.0144(9)
S1 0.0734(4) 0.0499(3) 0.0324(2) -0.0140(3) 0.0024(2) -0.0019(2)

loop_
_atom_type_symbol
_atom_type_description
_atom_type_scat_dispersion_real
_atom_type_scat_dispersion_imag
_atom_type_scat_source
C C 0.0033 0.0016 'International Tables Vol C Tables 4.2.6.8 and 6.1.1.4'
H H 0.0000 0.0000 'International Tables Vol C Tables 4.2.6.8 and 6.1.1.4'
N N 0.0061 0.0033 'International Tables Vol C Tables 4.2.6.8 and 6.1.1.4'
O O 0.0106 0.0060 'International Tables Vol C Tables 4.2.6.8 and 6.1.1.4'
S S 0.1246 0.1234 'International Tables Vol C Tables 4.2.6.8 and 6.1.1.4'

loop_
_geom_angle_atom_site_label_1
_geom_angle_atom_site_label_2
_geom_angle_atom_site_label_3
_geom_angle_site_symmetry_1
_geom_angle_site_symmetry_3
_geom_angle
_geom_angle_publ_flag
C6 C1 C2 . . 120.9(2) ?
C6 C1 N1 . . 118.77(19) ?
C2 C1 N1 . . 120.30(19) ?
C1 C2 C3 . . 118.6(2) ?
C1 C2 H2 . . 120.7 ?
C3 C2 H2 . . 120.7 ?
C4 C3 C2 . . 120.7(2) ?
C4 C3 H3 . . 119.7 ?
C2 C3 H3 . . 119.7 ?
C3 C4 C5 . . 120.2(2) ?
C3 C4 H4 . . 119.9 ?
C5 C4 H4 . . 119.9 ?
C4 C5 C6 . . 119.8(2) ?
C4 C5 H5 . . 120.1 ?
C6 C5 H5 . . 120.1 ?
C1 C6 C5 . . 119.8(2) ?
C1 C6 H6 . . 120.1 ?
C5 C6 H6 . . 120.1 ?
N2 C7 N3 . . 120.23(18) ?
N2 C7 N1 . . 123.12(18) ?
N3 C7 N1 . . 116.64(17) ?
N2 C8 C9 . . 127.35(18) ?
N2 C8 S1 . . 121.07(14) ?
C9 C8 S1 . . 111.57(14) ?
C8 C9 C14 . . 113.40(18) ?
C8 C9 C10 . . 117.90(18) ?
C14 C9 C10 . . 128.62(19) ?
O1 C10 N1 . . 119.46(18) ?
O1 C10 C9 . . 126.79(19) ?
N1 C10 C9 . . 113.72(17) ?
N3 C11 C13 . . 112.19(19) ?
N3 C11 C12 . . 107.1(2) ?
C13 C11 C12 . . 112.2(2) ?
N3 C11 H11 . . 108.4 ?
C13 C11 H11 . . 108.4 ?
C12 C11 H11 . . 108.4 ?
C11 C12 H12A . . 109.5 ?
C11 C12 H12B . . 109.5 ?
H12A C12 H12B . . 109.5 ?
C11 C12 H12C . . 109.5 ?
H12A C12 H12C . . 109.5 ?
H12B C12 H12C . . 109.5 ?
C11 C13 H13A . . 109.5 ?
C11 C13 H13B . . 109.5 ?
H13A C13 H13B . . 109.5 ?
C11 C13 H13C . . 109.5 ?
H13A C13 H13C . . 109.5 ?
H13B C13 H13C . . 109.5 ?
C15 C14 C9 . . 111.03(18) ?
C15 C14 C16 . . 125.0(2) ?
C9 C14 C16 . . 123.99(19) ?
C14 C15 C17 . . 128.3(2) ?
C14 C15 S1 . . 113.04(16) ?
C17 C15 S1 . . 118.50(17) ?
C14 C16 H16A . . 109.5 ?
C14 C16 H16B . . 109.5 ?
H16A C16 H16B . . 109.5 ?
C14 C16 H16C . . 109.5 ?
H16A C16 H16C . . 109.5 ?
H16B C16 H16C . . 109.5 ?
O2 C17 O3 . . 119.7(3) ?
O2 C17 O3' . . 125.0(3) ?
O3 C17 O3' . . 26.4(3) ?
O2 C17 C15 . . 126.1(2) ?
O3 C17 C15 . . 112.4(3) ?
O3' C17 C15 . . 107.6(3) ?
O3' C18' C19' . . 109.3(6) ?
O3' C18' H18C . . 109.8 ?
C19' C18' H18C . . 109.8 ?
O3' C18' H18D . . 109.8 ?
C19' C18' H18D . . 109.8 ?
H18C C18' H18D . . 108.3 ?
C17 O3' C18' . . 117.8(5) ?
O3 C18 C19 . . 105.8(5) ?
O3 C18 H18A . . 110.6 ?
C19 C18 H18A . . 110.6 ?
O3 C18 H18B . . 110.6 ?
C19 C18 H18B . . 110.6 ?
H18A C18 H18B . . 108.7 ?
C18 C19 H19A . . 109.5 ?
C18 C19 H19B . . 109.5 ?
H19A C19 H19B . . 109.5 ?
C18 C19 H19C . . 109.5 ?
H19A C19 H19C . . 109.5 ?
H19B C19 H19C . . 109.5 ?
C17 O3 C18 . . 116.4(5) ?
C7 N1 C10 . . 122.44(16) ?
C7 N1 C1 . . 119.84(16) ?
C10 N1 C1 . . 117.29(15) ?
C7 N2 C8 . . 115.24(17) ?
C7 N3 C11 . . 123.06(18) ?
C7 N3 H3A . . 117.6(19) ?
C11 N3 H3A . . 117.7(19) ?
C8 S1 C15 . . 90.95(10) ?

loop_
_geom_bond_atom_site_label_1
_geom_bond_atom_site_label_2
_geom_bond_site_symmetry_2
_geom_bond_distance
_geom_bond_publ_flag
C1 C6 . 1.369(3) ?
C1 C2 . 1.379(3) ?
C1 N1 . 1.453(2) ?
C2 C3 . 1.393(3) ?
C2 H2 . 0.9300 ?
C3 C4 . 1.367(4) ?
C3 H3 . 0.9300 ?
C4 C5 . 1.371(4) ?
C4 H4 . 0.9300 ?
C5 C6 . 1.390(3) ?
C5 H5 . 0.9300 ?
C6 H6 . 0.9300 ?
C7 N2 . 1.316(3) ?
C7 N3 . 1.331(3) ?
C7 N1 . 1.399(2) ?
C8 N2 . 1.342(2) ?
C8 C9 . 1.389(3) ?
C8 S1 . 1.721(2) ?
C9 C14 . 1.433(3) ?
C9 C10 . 1.433(3) ?
C10 O1 . 1.223(2) ?
C10 N1 . 1.417(2) ?
C11 N3 . 1.464(3) ?
C11 C13 . 1.508(4) ?
C11 C12 . 1.509(4) ?
C11 H11 . 0.9800 ?
C12 H12A . 0.9600 ?
C12 H12B . 0.9600 ?
C12 H12C . 0.9600 ?
C13 H13A . 0.9600 ?
C13 H13B . 0.9600 ?
C13 H13C . 0.9600 ?
C14 C15 . 1.365(3) ?
C14 C16 . 1.499(3) ?
C15 C17 . 1.464(3) ?
C15 S1 . 1.749(2) ?
C16 H16A . 0.9600 ?
C16 H16B . 0.9600 ?
C16 H16C . 0.9600 ?
C17 O2 . 1.204(3) ?
C17 O3 . 1.303(7) ?
C17 O3' . 1.429(8) ?
C18' O3' . 1.445(7) ?
C18' C19' . 1.510(8) ?
C18' H18C . 0.9700 ?
C18' H18D . 0.9700 ?
C19' H19D . 0.9600 ?
C19' H19E . 0.9600 ?
C19' H19F . 0.9600 ?
C18 O3 . 1.453(6) ?
C18 C19 . 1.502(7) ?
C18 H18A . 0.9700 ?
C18 H18B . 0.9700 ?
C19 H19A . 0.9600 ?
C19 H19B . 0.9600 ?
C19 H19C . 0.9600 ?
N3 H3A . 0.77(3) ?

loop_
_geom_hbond_atom_site_label_D
_geom_hbond_atom_site_label_H
_geom_hbond_atom_site_label_A
_geom_hbond_site_symmetry_A
_geom_hbond_distance_DH
_geom_hbond_distance_HA
_geom_hbond_distance_DA
_geom_hbond_angle_DHA
C16 H16A O2 . 0.96 2.33 3.015(3) 127.7
C6 H6 O2 3_556 0.93 2.58 3.479(3) 164.1
N3 H3A O1 4_556 0.77(3) 2.28(3) 2.949(2) 145(2)

loop_
_geom_torsion_atom_site_label_1
_geom_torsion_atom_site_label_2
_geom_torsion_atom_site_label_3
_geom_torsion_atom_site_label_4
_geom_torsion_site_symmetry_1
_geom_torsion_site_symmetry_2
_geom_torsion_site_symmetry_3
_geom_torsion_site_symmetry_4
_geom_torsion
_geom_torsion_publ_flag
C6 C1 C2 C3 . . . . 0.6(3) ?
N1 C1 C2 C3 . . . . 179.51(18) ?
C1 C2 C3 C4 . . . . -1.0(4) ?
C2 C3 C4 C5 . . . . 0.1(4) ?
C3 C4 C5 C6 . . . . 1.0(5) ?
C2 C1 C6 C5 . . . . 0.5(4) ?
N1 C1 C6 C5 . . . . -178.4(2) ?
C4 C5 C6 C1 . . . . -1.4(4) ?
N2 C8 C9 C14 . . . . 178.76(19) ?
S1 C8 C9 C14 . . . . -0.3(2) ?
N2 C8 C9 C10 . . . . -4.3(3) ?
S1 C8 C9 C10 . . . . 176.67(15) ?
C8 C9 C10 O1 . . . . -176.0(2) ?
C14 C9 C10 O1 . . . . 0.5(4) ?
C8 C9 C10 N1 . . . . 1.9(3) ?
C14 C9 C10 N1 . . . . 178.34(18) ?
C8 C9 C14 C15 . . . . -0.6(3) ?
C10 C9 C14 C15 . . . . -177.1(2) ?
C8 C9 C14 C16 . . . . 179.0(2) ?
C10 C9 C14 C16 . . . . 2.4(4) ?
C9 C14 C15 C17 . . . . -173.8(2) ?
C16 C14 C15 C17 . . . . 6.7(4) ?
C9 C14 C15 S1 . . . . 1.2(2) ?
C16 C14 C15 S1 . . . . -178.38(19) ?
C14 C15 C17 O2 . . . . -0.3(4) ?
S1 C15 C17 O2 . . . . -175.0(2) ?
C14 C15 C17 O3 . . . . 164.5(5) ?
S1 C15 C17 O3 . . . . -10.3(5) ?
C14 C15 C17 O3' . . . . -167.9(5) ?
S1 C15 C17 O3' . . . . 17.4(5) ?
O2 C17 O3' C18' . . . . 14.3(9) ?
O3 C17 O3' C18' . . . . -72.8(10) ?
C15 C17 O3' C18' . . . . -177.9(5) ?
C19' C18' O3' C17 . . . . 85.6(13) ?
O2 C17 O3 C18 . . . . -9.1(7) ?
O3' C17 O3 C18 . . . . 100.6(13) ?
C15 C17 O3 C18 . . . . -174.9(5) ?
C19 C18 O3 C17 . . . . -177.4(12) ?
N2 C7 N1 C10 . . . . -5.2(3) ?
N3 C7 N1 C10 . . . . 175.90(18) ?
N2 C7 N1 C1 . . . . 167.00(19) ?
N3 C7 N1 C1 . . . . -11.9(3) ?
O1 C10 N1 C7 . . . . -179.60(19) ?
C9 C10 N1 C7 . . . . 2.4(3) ?
O1 C10 N1 C1 . . . . 8.0(3) ?
C9 C10 N1 C1 . . . . -170.04(17) ?
C6 C1 N1 C7 . . . . -62.7(3) ?
C2 C1 N1 C7 . . . . 118.4(2) ?
C6 C1 N1 C10 . . . . 109.9(2) ?
C2 C1 N1 C10 . . . . -69.0(3) ?
N3 C7 N2 C8 . . . . -178.13(19) ?
N1 C7 N2 C8 . . . . 3.0(3) ?
C9 C8 N2 C7 . . . . 1.7(3) ?
S1 C8 N2 C7 . . . . -179.30(16) ?
N2 C7 N3 C11 . . . . -6.7(3) ?
N1 C7 N3 C11 . . . . 172.24(19) ?
C13 C11 N3 C7 . . . . 81.3(3) ?
C12 C11 N3 C7 . . . . -155.1(2) ?
N2 C8 S1 C15 . . . . -178.33(18) ?
C9 C8 S1 C15 . . . . 0.79(16) ?
C14 C15 S1 C8 . . . . -1.14(17) ?
C17 C15 S1 C8 . . . . 174.36(18) ?
